data_1559763
loop_
_publ_author_name
'Millward, Makenzie J.'
'Ellis, Emily'
'Ward, John W.'
'Clayden, Jonathan'

_publ_section_title
;
 Hydantoin-bridged medium ring scaffolds by migratory insertion of
 urea-tethered nitrile anions into aromatic C-N bonds.
;
_journal_issue 6
_journal_name_full 'Chemical science'
_journal_page_first 2091
_journal_page_last 2096
_journal_paper_doi 10.1039/d0sc06188c
_journal_volume 12
_journal_year 2020
_chemical_formula_moiety 'C17 H21 N3 O'
_chemical_formula_sum 'C17 H21 N3 O'
_chemical_formula_weight 283.37
_space_group_crystal_system triclinic
_space_group_IT_number 2
_space_group_name_Hall '-P 1'
_space_group_name_H-M_alt 'P -1'
_atom_sites_solution_hydrogens mixed
_atom_sites_solution_primary dual
_audit_creation_date 2019-10-08
_audit_creation_method
;
Olex2 1.2
(compiled 2018.05.29 svn.r3508 for OlexSys, GUI svn.r5506)
;
_audit_update_record
;
2020-03-30 deposited with the CCDC.	2020-12-11 downloaded from the CCDC.
;
_cell_angle_alpha 88.989(2)
_cell_angle_beta 74.751(2)
_cell_angle_gamma 77.777(2)
_cell_formula_units_Z 2
_cell_length_a 7.0488(2)
_cell_length_b 8.6329(3)
_cell_length_c 12.6463(5)
_cell_measurement_reflns_used 5830
_cell_measurement_temperature 100(2)
_cell_measurement_theta_max 28.09
_cell_measurement_theta_min 2.42
_cell_volume 725.03(4)
_computing_cell_refinement 'SAINT V8.38A (Bruker, 2016)'
_computing_data_reduction 'SAINT V8.38A (Bruker, 2016)'
_computing_molecular_graphics 'Olex2 (Dolomanov et al., 2009)'
_computing_publication_material 'Olex2 (Dolomanov et al., 2009)'
_computing_structure_refinement 'ShelXL (Sheldrick, 2015)'
_computing_structure_solution 'ShelXT (Sheldrick, 2015)'
_diffrn_ambient_temperature 100(2)
_diffrn_detector 'Bruker area detector'
_diffrn_detector_type 'CCD area detector'
_diffrn_measured_fraction_theta_full 1.000
_diffrn_measured_fraction_theta_max 0.996
_diffrn_measurement_device 'Bruker Apex II kappa CCDC area detector'
_diffrn_measurement_device_type 'Bruker Apex II kappa CCDC area detector'
_diffrn_measurement_method '\f and \w scans'
_diffrn_radiation_monochromator graphite
_diffrn_radiation_type MoK\a
_diffrn_radiation_wavelength 0.71073
_diffrn_reflns_av_R_equivalents 0.0223
_diffrn_reflns_av_unetI/netI 0.0203
_diffrn_reflns_Laue_measured_fraction_full 1.000
_diffrn_reflns_Laue_measured_fraction_max 0.996
_diffrn_reflns_limit_h_max 9
_diffrn_reflns_limit_h_min -9
_diffrn_reflns_limit_k_max 11
_diffrn_reflns_limit_k_min -11
_diffrn_reflns_limit_l_max 16
_diffrn_reflns_limit_l_min -16
_diffrn_reflns_number 13480
_diffrn_reflns_point_group_measured_fraction_full 1.000
_diffrn_reflns_point_group_measured_fraction_max 0.996
_diffrn_reflns_theta_full 25.242
_diffrn_reflns_theta_max 28.115
_diffrn_reflns_theta_min 1.670
_diffrn_source 'fine-focus sealed tube'
_diffrn_standards_number 0
_exptl_absorpt_coefficient_mu 0.083
_exptl_absorpt_correction_T_max 0.7456
_exptl_absorpt_correction_T_min 0.6845
_exptl_absorpt_correction_type multi-scan
_exptl_absorpt_process_details
'SADABS-2016/2 (Bruker,2016/2) was used for absorption correction. wR2(int) was 0.0487 before and 0.0362 after correction. The Ratio of minimum to maximum transmission is 0.9181. The \l/2 correction factor is Not present.'
_exptl_crystal_colour colourless
_exptl_crystal_colour_primary colourless
_exptl_crystal_density_diffrn 1.298
_exptl_crystal_description block
_exptl_crystal_F_000 304
_exptl_crystal_recrystallization_method 'Re-crystallisation from solvent: DCM:Et2O'
_exptl_crystal_size_max 0.428
_exptl_crystal_size_mid 0.329
_exptl_crystal_size_min 0.322
_refine_diff_density_max 0.331
_refine_diff_density_min -0.222
_refine_diff_density_rms 0.045
_refine_ls_extinction_method none
_refine_ls_goodness_of_fit_ref 1.034
_refine_ls_hydrogen_treatment mixed
_refine_ls_matrix_type full
_refine_ls_number_parameters 194
_refine_ls_number_reflns 3531
_refine_ls_number_restraints 0
_refine_ls_restrained_S_all 1.034
_refine_ls_R_factor_all 0.0433
_refine_ls_R_factor_gt 0.0378
_refine_ls_shift/su_max 0.000
_refine_ls_shift/su_mean 0.000
_refine_ls_structure_factor_coef Fsqd
_refine_ls_weighting_details 'w=1/[\s^2^(Fo^2^)+(0.0422P)^2^+0.3184P] where P=(Fo^2^+2Fc^2^)/3'
_refine_ls_weighting_scheme calc
_refine_ls_wR_factor_gt 0.0899
_refine_ls_wR_factor_ref 0.0940
_reflns_Friedel_coverage 0.000
_reflns_number_gt 3130
_reflns_number_total 3531
_reflns_threshold_expression 'I > 2\s(I)'
_cod_data_source_file d0sc06188c2.cif
_cod_data_source_block testt1_CCDC1
_cod_depositor_comments
;Adding full bibliography for 1559758--1559767.cif.

 Adding full bibliography for 1559758--1559767.cif.
;
_cod_database_code 1559763
_shelx_shelxl_version_number 2017/1
_shelx_space_group_comment
;
The symmetry employed for this shelxl refinement is uniquely defined
by the following loop, which should always be used as a source of
symmetry information in preference to the above space-group names.
They are only intended as comments.
;
_shelx_estimated_absorpt_t_max 0.974
_shelx_estimated_absorpt_t_min 0.965
_olex2_refinement_description
;
1. Fixed Uiso
 At 1.2 times of:
  All C(H) groups, All C(H,H) groups
2.a Secondary CH2 refined with riding coordinates:
 C4(H4A,H4B), C5(H5A,H5B), C6(H6A,H6B), C7(H7A,H7B), C14(H14A,H14B), C15(H15A,
 H15B), C16(H16A,H16B), C17(H17A,H17B)
2.b Aromatic/amide H refined with riding coordinates:
 C9(H9), C10(H10), C11(H11), C12(H12)
;
_olex2_submission_special_instructions 'No special instructions were received'

loop_
_space_group_symop_operation_xyz
'x, y, z'
'-x, -y, -z'

loop_
_atom_site_label
_atom_site_type_symbol
_atom_site_fract_x
_atom_site_fract_y
_atom_site_fract_z
_atom_site_U_iso_or_equiv
_atom_site_adp_type
_atom_site_occupancy
_atom_site_site_symmetry_order
_atom_site_calc_flag
_atom_site_refinement_flags_posn
_atom_site_refinement_flags_adp
_atom_site_refinement_flags_occupancy
_atom_site_disorder_assembly
_atom_site_disorder_group
O1 O 0.12507(11) 0.12693(9) 0.71185(7) 0.01657(17) Uani 1 1 d . . . . .
N1 N 0.41384(13) 0.22290(10) 0.64479(7) 0.01133(18) Uani 1 1 d . . . . .
N2 N 0.38359(13) 0.08916(10) 0.79757(7) 0.01189(18) Uani 1 1 d . . . . .
N3 N 0.69614(14) 0.07318(11) 0.83444(8) 0.01488(19) Uani 1 1 d . . . . .
C1 C 0.29027(15) 0.14514(12) 0.71581(8) 0.0120(2) Uani 1 1 d . . . . .
C2 C 0.59986(14) 0.22295(12) 0.67559(8) 0.0104(2) Uani 1 1 d . . . . .
C3 C 0.57521(15) 0.12120(12) 0.77671(8) 0.0112(2) Uani 1 1 d . . . . .
C4 C 0.38437(16) 0.28672(13) 0.54192(9) 0.0147(2) Uani 1 1 d . . . . .
H4A H 0.372270 0.403050 0.544287 0.018 Uiso 1 1 calc R . . . .
H4B H 0.258093 0.265429 0.530986 0.018 Uiso 1 1 calc R . . . .
C5 C 0.56136(16) 0.21095(14) 0.44673(9) 0.0163(2) Uani 1 1 d . . . . .
H5A H 0.552577 0.269020 0.379375 0.020 Uiso 1 1 calc R . . . .
H5B H 0.554144 0.099874 0.433671 0.020 Uiso 1 1 calc R . . . .
C6 C 0.76227(16) 0.21353(13) 0.47038(9) 0.0149(2) Uani 1 1 d . . . . .
H6A H 0.778524 0.324507 0.472144 0.018 Uiso 1 1 calc R . . . .
H6B H 0.873512 0.154175 0.410637 0.018 Uiso 1 1 calc R . . . .
C7 C 0.77493(15) 0.13952(12) 0.58015(8) 0.0123(2) Uani 1 1 d . . . . .
H7A H 0.904266 0.147279 0.594335 0.015 Uiso 1 1 calc R . . . .
H7B H 0.771875 0.025718 0.575863 0.015 Uiso 1 1 calc R . . . .
C8 C 0.61186(15) 0.38974(12) 0.71246(8) 0.0116(2) Uani 1 1 d . . . . .
C9 C 0.79066(16) 0.44193(13) 0.67156(9) 0.0154(2) Uani 1 1 d . . . . .
H9 H 0.897178 0.377409 0.617924 0.018 Uiso 1 1 calc R . . . .
C10 C 0.81784(17) 0.58534(13) 0.70683(10) 0.0180(2) Uani 1 1 d . . . . .
H10 H 0.941464 0.617469 0.677512 0.022 Uiso 1 1 calc R . . . .
C11 C 0.66433(18) 0.68114(13) 0.78474(9) 0.0178(2) Uani 1 1 d . . . . .
H11 H 0.680970 0.779471 0.809416 0.021 Uiso 1 1 calc R . . . .
C12 C 0.48606(17) 0.63102(13) 0.82605(9) 0.0164(2) Uani 1 1 d . . . . .
H12 H 0.380759 0.697163 0.879367 0.020 Uiso 1 1 calc R . . . .
C13 C 0.45428(16) 0.48711(12) 0.79266(8) 0.0128(2) Uani 1 1 d . . . . .
C14 C 0.25326(16) 0.44768(12) 0.85048(9) 0.0142(2) Uani 1 1 d . . . . .
H14A H 0.211356 0.386390 0.798494 0.017 Uiso 1 1 calc R . . . .
H14B H 0.151043 0.547850 0.871038 0.017 Uiso 1 1 calc R . . . .
C15 C 0.25629(16) 0.35088(13) 0.95532(9) 0.0161(2) Uani 1 1 d . . . . .
H15A H 0.398017 0.304607 0.953953 0.019 Uiso 1 1 calc R . . . .
H15B H 0.198133 0.424408 1.020460 0.019 Uiso 1 1 calc R . . . .
C16 C 0.14021(16) 0.21636(13) 0.96814(9) 0.0170(2) Uani 1 1 d . . . . .
H16A H 0.093374 0.196429 1.047094 0.020 Uiso 1 1 calc R . . . .
H16B H 0.019715 0.251199 0.940378 0.020 Uiso 1 1 calc R . . . .
C17 C 0.26576(16) 0.06065(13) 0.90710(9) 0.0150(2) Uani 1 1 d . . . . .
H17A H 0.357737 0.006185 0.949852 0.018 Uiso 1 1 calc R . . . .
H17B H 0.174974 -0.009825 0.900682 0.018 Uiso 1 1 calc R . . . .
H3 H 0.813(3) 0.1051(19) 0.8065(14) 0.032(4) Uiso 1 1 d . . . . .

loop_
_atom_site_aniso_label
_atom_site_aniso_U_11
_atom_site_aniso_U_22
_atom_site_aniso_U_33
_atom_site_aniso_U_23
_atom_site_aniso_U_13
_atom_site_aniso_U_12
O1 0.0107(3) 0.0213(4) 0.0190(4) 0.0000(3) -0.0045(3) -0.0051(3)
N1 0.0092(4) 0.0143(4) 0.0110(4) 0.0015(3) -0.0035(3) -0.0026(3)
N2 0.0105(4) 0.0138(4) 0.0118(4) 0.0017(3) -0.0024(3) -0.0043(3)
N3 0.0131(4) 0.0170(4) 0.0159(4) 0.0034(3) -0.0052(3) -0.0045(3)
C1 0.0110(4) 0.0115(4) 0.0123(5) -0.0022(4) -0.0020(4) -0.0012(4)
C2 0.0091(4) 0.0115(4) 0.0110(5) 0.0011(4) -0.0031(4) -0.0024(3)
C3 0.0118(4) 0.0097(4) 0.0113(5) -0.0010(4) -0.0013(4) -0.0029(4)
C4 0.0134(5) 0.0179(5) 0.0127(5) 0.0028(4) -0.0050(4) -0.0014(4)
C5 0.0169(5) 0.0207(5) 0.0108(5) 0.0015(4) -0.0034(4) -0.0031(4)
C6 0.0139(5) 0.0162(5) 0.0123(5) 0.0015(4) -0.0005(4) -0.0021(4)
C7 0.0103(4) 0.0125(4) 0.0130(5) 0.0005(4) -0.0019(4) -0.0015(4)
C8 0.0130(5) 0.0110(4) 0.0121(5) 0.0024(4) -0.0051(4) -0.0031(4)
C9 0.0139(5) 0.0156(5) 0.0167(5) 0.0023(4) -0.0036(4) -0.0040(4)
C10 0.0182(5) 0.0183(5) 0.0215(6) 0.0058(4) -0.0081(4) -0.0092(4)
C11 0.0264(6) 0.0137(5) 0.0179(5) 0.0029(4) -0.0112(4) -0.0077(4)
C12 0.0218(5) 0.0138(5) 0.0135(5) 0.0003(4) -0.0053(4) -0.0024(4)
C13 0.0144(5) 0.0129(5) 0.0116(5) 0.0025(4) -0.0045(4) -0.0026(4)
C14 0.0134(5) 0.0137(5) 0.0136(5) -0.0018(4) -0.0013(4) -0.0012(4)
C15 0.0171(5) 0.0183(5) 0.0119(5) -0.0006(4) -0.0009(4) -0.0051(4)
C16 0.0156(5) 0.0196(5) 0.0138(5) 0.0008(4) 0.0005(4) -0.0051(4)
C17 0.0149(5) 0.0166(5) 0.0131(5) 0.0035(4) -0.0011(4) -0.0061(4)

loop_
_atom_type_symbol
_atom_type_description
_atom_type_scat_dispersion_real
_atom_type_scat_dispersion_imag
_atom_type_scat_source
C C 0.0033 0.0016 'International Tables Vol C Tables 4.2.6.8 and 6.1.1.4'
H H 0.0000 0.0000 'International Tables Vol C Tables 4.2.6.8 and 6.1.1.4'
N N 0.0061 0.0033 'International Tables Vol C Tables 4.2.6.8 and 6.1.1.4'
O O 0.0106 0.0060 'International Tables Vol C Tables 4.2.6.8 and 6.1.1.4'

loop_
_geom_angle_atom_site_label_1
_geom_angle_atom_site_label_2
_geom_angle_atom_site_label_3
_geom_angle
_geom_angle_site_symmetry_1
_geom_angle_site_symmetry_3
_geom_angle_publ_flag
C1 N1 C2 112.67(8) . . ?
C1 N1 C4 126.06(9) . . ?
C4 N1 C2 120.95(8) . . ?
C1 N2 C17 121.12(8) . . ?
C3 N2 C1 111.51(8) . . ?
C3 N2 C17 123.26(9) . . ?
C3 N3 H3 110.1(10) . . ?
O1 C1 N1 127.40(10) . . ?
O1 C1 N2 124.85(10) . . ?
N1 C1 N2 107.74(9) . . ?
N1 C2 C3 101.41(8) . . ?
N1 C2 C7 106.86(8) . . ?
N1 C2 C8 112.67(8) . . ?
C3 C2 C7 111.28(8) . . ?
C3 C2 C8 107.68(8) . . ?
C7 C2 C8 116.01(8) . . ?
N2 C3 C2 106.34(8) . . ?
N3 C3 N2 123.87(9) . . ?
N3 C3 C2 129.78(9) . . ?
N1 C4 H4A 109.6 . . ?
N1 C4 H4B 109.6 . . ?
N1 C4 C5 110.16(8) . . ?
H4A C4 H4B 108.1 . . ?
C5 C4 H4A 109.6 . . ?
C5 C4 H4B 109.6 . . ?
C4 C5 H5A 109.4 . . ?
C4 C5 H5B 109.4 . . ?
C4 C5 C6 111.35(9) . . ?
H5A C5 H5B 108.0 . . ?
C6 C5 H5A 109.4 . . ?
C6 C5 H5B 109.4 . . ?
C5 C6 H6A 109.3 . . ?
C5 C6 H6B 109.3 . . ?
C5 C6 C7 111.48(8) . . ?
H6A C6 H6B 108.0 . . ?
C7 C6 H6A 109.3 . . ?
C7 C6 H6B 109.3 . . ?
C2 C7 H7A 109.3 . . ?
C2 C7 H7B 109.3 . . ?
C6 C7 C2 111.56(8) . . ?
C6 C7 H7A 109.3 . . ?
C6 C7 H7B 109.3 . . ?
H7A C7 H7B 108.0 . . ?
C9 C8 C2 118.79(9) . . ?
C9 C8 C13 118.34(9) . . ?
C13 C8 C2 122.68(9) . . ?
C8 C9 H9 118.9 . . ?
C10 C9 C8 122.10(10) . . ?
C10 C9 H9 119.0 . . ?
C9 C10 H10 120.1 . . ?
C11 C10 C9 119.82(10) . . ?
C11 C10 H10 120.1 . . ?
C10 C11 H11 120.6 . . ?
C10 C11 C12 118.76(10) . . ?
C12 C11 H11 120.6 . . ?
C11 C12 H12 118.6 . . ?
C11 C12 C13 122.83(10) . . ?
C13 C12 H12 118.6 . . ?
C8 C13 C14 126.12(9) . . ?
C12 C13 C8 118.16(10) . . ?
C12 C13 C14 115.68(9) . . ?
C13 C14 H14A 108.7 . . ?
C13 C14 H14B 108.7 . . ?
C13 C14 C15 114.05(9) . . ?
H14A C14 H14B 107.6 . . ?
C15 C14 H14A 108.7 . . ?
C15 C14 H14B 108.7 . . ?
C14 C15 H15A 108.6 . . ?
C14 C15 H15B 108.6 . . ?
H15A C15 H15B 107.6 . . ?
C16 C15 C14 114.48(9) . . ?
C16 C15 H15A 108.6 . . ?
C16 C15 H15B 108.6 . . ?
C15 C16 H16A 108.9 . . ?
C15 C16 H16B 108.9 . . ?
H16A C16 H16B 107.7 . . ?
C17 C16 C15 113.50(9) . . ?
C17 C16 H16A 108.9 . . ?
C17 C16 H16B 108.9 . . ?
N2 C17 C16 111.45(9) . . ?
N2 C17 H17A 109.3 . . ?
N2 C17 H17B 109.3 . . ?
C16 C17 H17A 109.3 . . ?
C16 C17 H17B 109.3 . . ?
H17A C17 H17B 108.0 . . ?

loop_
_geom_bond_atom_site_label_1
_geom_bond_atom_site_label_2
_geom_bond_distance
_geom_bond_site_symmetry_2
_geom_bond_publ_flag
O1 C1 1.2214(13) . ?
N1 C1 1.3531(13) . ?
N1 C2 1.4628(12) . ?
N1 C4 1.4517(13) . ?
N2 C1 1.3931(13) . ?
N2 C3 1.3923(13) . ?
N2 C17 1.4623(13) . ?
N3 C3 1.2644(14) . ?
N3 H3 0.907(17) . ?
C2 C3 1.5314(14) . ?
C2 C7 1.5392(14) . ?
C2 C8 1.5472(14) . ?
C4 H4A 0.9900 . ?
C4 H4B 0.9900 . ?
C4 C5 1.5251(15) . ?
C5 H5A 0.9900 . ?
C5 H5B 0.9900 . ?
C5 C6 1.5270(15) . ?
C6 H6A 0.9900 . ?
C6 H6B 0.9900 . ?
C6 C7 1.5340(14) . ?
C7 H7A 0.9900 . ?
C7 H7B 0.9900 . ?
C8 C9 1.3958(14) . ?
C8 C13 1.4182(14) . ?
C9 H9 0.9500 . ?
C9 C10 1.3904(15) . ?
C10 H10 0.9500 . ?
C10 C11 1.3837(17) . ?
C11 H11 0.9500 . ?
C11 C12 1.3842(16) . ?
C12 H12 0.9500 . ?
C12 C13 1.3992(15) . ?
C13 C14 1.5194(14) . ?
C14 H14A 0.9900 . ?
C14 H14B 0.9900 . ?
C14 C15 1.5572(15) . ?
C15 H15A 0.9900 . ?
C15 H15B 0.9900 . ?
C15 C16 1.5396(15) . ?
C16 H16A 0.9900 . ?
C16 H16B 0.9900 . ?
C16 C17 1.5362(15) . ?
C17 H17A 0.9900 . ?
C17 H17B 0.9900 . ?
